data_4330990
loop_
_publ_author_name
'David W. Shaffer'
'Scott A. Ryken'
'Ryan A. Zarkesh'
'Alan F. Heyduk'

_publ_section_title
;
 Ligand Effects on the Oxidative Addition of Halogens to
 (dpp-nacnacR)Rh(phdi)
;
_journal_name_full 'Inorganic Chemistry'
_journal_page_first 12122
_journal_page_last 12131
_journal_paper_doi 10.1021/ic300733j
_journal_volume 51
_journal_year 2012
_chemical_formula_sum 'C46 H58 N5 O Rh'
_chemical_formula_weight 799.88
_chemical_name_systematic
; 
 ? 
;
_space_group_IT_number 15
_symmetry_cell_setting monoclinic
_symmetry_space_group_name_Hall '-C 2yc'
_symmetry_space_group_name_H-M 'C 1 2/c 1'
_atom_sites_solution_hydrogens geom
_atom_sites_solution_primary direct
_atom_sites_solution_secondary difmap
_audit_creation_method SHELXL-97
_cell_angle_alpha 90.00
_cell_angle_beta 120.7449(5)
_cell_angle_gamma 90.00
_cell_formula_units_Z 8
_cell_length_a 45.474(2)
_cell_length_b 8.9507(5)
_cell_length_c 23.6102(12)
_cell_measurement_reflns_used 9928
_cell_measurement_temperature 143(2)
_cell_measurement_theta_max 27.61
_cell_measurement_theta_min 2.33
_cell_volume 8259.3(7)
_computing_cell_refinement 'Bruker SMART APEX2/SAINT'
_computing_data_collection 'Bruker SMART APEX2'
_computing_data_reduction 'Bruker SAINT'
_computing_molecular_graphics 'Bruker SHELXTL'
_computing_publication_material 'Bruker SHELXTL'
_computing_structure_refinement 'SHELXL-97 (Sheldrick, 2008)'
_computing_structure_solution 'SHELXS-97 (Sheldrick, 2008)'
_diffrn_ambient_temperature 143(2)
_diffrn_measured_fraction_theta_full 0.940
_diffrn_measured_fraction_theta_max 0.940
_diffrn_measurement_device_type 'Bruker SMART APEX II CCD'
_diffrn_measurement_method 'phi and omega'
_diffrn_radiation_monochromator graphite
_diffrn_radiation_source 'fine-focus sealed tube'
_diffrn_radiation_type MoK\a
_diffrn_radiation_wavelength 0.71073
_diffrn_reflns_av_R_equivalents 0.0379
_diffrn_reflns_av_sigmaI/netI 0.0328
_diffrn_reflns_limit_h_max 60
_diffrn_reflns_limit_h_min -59
_diffrn_reflns_limit_k_max 11
_diffrn_reflns_limit_k_min -11
_diffrn_reflns_limit_l_max 30
_diffrn_reflns_limit_l_min -30
_diffrn_reflns_number 46503
_diffrn_reflns_theta_full 28.47
_diffrn_reflns_theta_max 28.47
_diffrn_reflns_theta_min 2.01
_exptl_absorpt_coefficient_mu 0.454
_exptl_absorpt_correction_T_max 0.9586
_exptl_absorpt_correction_T_min 0.8732
_exptl_absorpt_correction_type numerical
_exptl_absorpt_process_details 'Bruker SADABS'
_exptl_crystal_colour purple
_exptl_crystal_density_diffrn 1.287
_exptl_crystal_density_meas ?
_exptl_crystal_description prism
_exptl_crystal_F_000 3376
_exptl_crystal_size_max 0.31
_exptl_crystal_size_mid 0.10
_exptl_crystal_size_min 0.09
_refine_diff_density_max 0.542
_refine_diff_density_min -0.428
_refine_diff_density_rms 0.063
_refine_ls_extinction_method none
_refine_ls_goodness_of_fit_ref 1.025
_refine_ls_hydrogen_treatment constr
_refine_ls_matrix_type full
_refine_ls_number_parameters 490
_refine_ls_number_reflns 9798
_refine_ls_number_restraints 0
_refine_ls_restrained_S_all 1.025
_refine_ls_R_factor_all 0.0429
_refine_ls_R_factor_gt 0.0297
_refine_ls_shift/su_max 0.001
_refine_ls_shift/su_mean 0.000
_refine_ls_structure_factor_coef Fsqd
_refine_ls_weighting_details 'calc w=1/[\s^2^(Fo^2^)+(0.0307P)^2^+9.1384P] where P=(Fo^2^+2Fc^2^)/3'
_refine_ls_weighting_scheme calc
_refine_ls_wR_factor_gt 0.0657
_refine_ls_wR_factor_ref 0.0709
_reflns_number_gt 8037
_reflns_number_total 9798
_reflns_threshold_expression >2sigma(I)
_cod_data_source_file ic300733j_si_002_1.cif
_cod_data_source_block (dpp-nacnacCH3)Rh(phdi)(1a)
_cod_depositor_comments
;
The following automatic conversions were performed:

'_exptl_crystal_density_meas' value 'none' was changed to '?' - the
value is perceived as not measured.

Automatic conversion script
Id: cif_fix_values 3008 2015-01-20 13:52:24Z robertas 
;
_cod_original_cell_volume 8259.3(8)
_cod_database_code 4330990

loop_
_symmetry_equiv_pos_as_xyz
'x, y, z'
'-x, y, -z+1/2'
'x+1/2, y+1/2, z'
'-x+1/2, y+1/2, -z+1/2'
'-x, -y, -z'
'x, -y, z-1/2'
'-x+1/2, -y+1/2, -z'
'x+1/2, -y+1/2, z-1/2'

loop_
_atom_site_label
_atom_site_type_symbol
_atom_site_fract_x
_atom_site_fract_y
_atom_site_fract_z
_atom_site_U_iso_or_equiv
_atom_site_adp_type
_atom_site_occupancy
_atom_site_symmetry_multiplicity
_atom_site_calc_flag
_atom_site_refinement_flags
Rh1 Rh 0.126059(3) 0.431311(15) 0.243612(6) 0.01411(4) Uani 1 1 d .
O1 O 0.14447(5) 0.86049(19) 0.05431(8) 0.0526(5) Uani 1 1 d .
N1 N 0.08694(4) 0.37044(16) 0.15618(7) 0.0154(3) Uani 1 1 d .
N2 N 0.15731(4) 0.29784(16) 0.23122(7) 0.0147(3) Uani 1 1 d .
N3 N 0.09946(4) 0.56403(17) 0.26725(7) 0.0184(3) Uani 1 1 d .
H3A H 0.0775 0.5792 0.2394 0.022 Uiso 1 1 calc R
N4 N 0.16055(4) 0.50393(17) 0.33231(7) 0.0179(3) Uani 1 1 d .
H4A H 0.1821 0.4766 0.3506 0.021 Uiso 1 1 calc R
N5 N 0.12391(5) 0.6307(2) 0.01314(9) 0.0322(4) Uani 1 1 d .
C1 C 0.08715(4) 0.2720(2) 0.11379(8) 0.0168(4) Uani 1 1 d .
C2 C 0.11671(4) 0.1976(2) 0.12511(8) 0.0165(3) Uani 1 1 d .
H2A H 0.1141 0.1311 0.0915 0.020 Uiso 1 1 calc R
C3 C 0.14964(4) 0.20935(19) 0.17998(9) 0.0159(3) Uani 1 1 d .
C4 C 0.17726(5) 0.1177(2) 0.17892(9) 0.0221(4) Uani 1 1 d .
H4B H 0.1909 0.0665 0.2213 0.033 Uiso 1 1 calc R
H4C H 0.1921 0.1836 0.1714 0.033 Uiso 1 1 calc R
H4D H 0.1667 0.0437 0.1434 0.033 Uiso 1 1 calc R
C5 C 0.05428(5) 0.2380(2) 0.05042(9) 0.0245(4) Uani 1 1 d .
H5A H 0.0430 0.3318 0.0288 0.037 Uiso 1 1 calc R
H5B H 0.0391 0.1799 0.0601 0.037 Uiso 1 1 calc R
H5C H 0.0594 0.1803 0.0212 0.037 Uiso 1 1 calc R
C6 C 0.05456(4) 0.4308(2) 0.14235(8) 0.0177(4) Uani 1 1 d .
C7 C 0.04475(5) 0.5745(2) 0.11535(9) 0.0201(4) Uani 1 1 d .
C8 C 0.01524(5) 0.6363(2) 0.11017(10) 0.0255(4) Uani 1 1 d .
H8A H 0.0082 0.7335 0.0921 0.031 Uiso 1 1 calc R
C9 C -0.00382(5) 0.5590(2) 0.13078(10) 0.0297(5) Uani 1 1 d .
H9A H -0.0238 0.6029 0.1269 0.036 Uiso 1 1 calc R
C10 C 0.00615(5) 0.4171(2) 0.15717(10) 0.0277(4) Uani 1 1 d .
H10A H -0.0071 0.3645 0.1712 0.033 Uiso 1 1 calc R
C11 C 0.03539(5) 0.3501(2) 0.16350(9) 0.0208(4) Uani 1 1 d .
C12 C 0.06552(5) 0.6644(2) 0.09340(10) 0.0249(4) Uani 1 1 d .
H12A H 0.0845 0.5989 0.0982 0.030 Uiso 1 1 calc R
C13 C 0.04422(6) 0.7101(3) 0.02102(11) 0.0400(6) Uani 1 1 d .
H13A H 0.0328 0.6219 -0.0059 0.060 Uiso 1 1 calc R
H13B H 0.0592 0.7539 0.0069 0.060 Uiso 1 1 calc R
H13C H 0.0270 0.7838 0.0156 0.060 Uiso 1 1 calc R
C14 C 0.08189(6) 0.8025(3) 0.13665(12) 0.0397(6) Uani 1 1 d .
H14A H 0.0970 0.7712 0.1824 0.060 Uiso 1 1 calc R
H14B H 0.0639 0.8677 0.1340 0.060 Uiso 1 1 calc R
H14C H 0.0952 0.8567 0.1212 0.060 Uiso 1 1 calc R
C15 C 0.04674(5) 0.1978(2) 0.19574(10) 0.0261(4) Uani 1 1 d .
H15A H 0.0651 0.1612 0.1878 0.031 Uiso 1 1 calc R
C16 C 0.01776(6) 0.0833(3) 0.16617(12) 0.0376(5) Uani 1 1 d .
H16A H 0.0268 -0.0152 0.1853 0.056 Uiso 1 1 calc R
H16B H 0.0079 0.0791 0.1183 0.056 Uiso 1 1 calc R
H16C H 0.0001 0.1126 0.1759 0.056 Uiso 1 1 calc R
C17 C 0.06221(6) 0.2096(3) 0.27034(11) 0.0397(6) Uani 1 1 d .
H17A H 0.0813 0.2805 0.2886 0.059 Uiso 1 1 calc R
H17B H 0.0705 0.1112 0.2905 0.059 Uiso 1 1 calc R
H17C H 0.0447 0.2447 0.2797 0.059 Uiso 1 1 calc R
C18 C 0.19254(4) 0.3017(2) 0.28402(8) 0.0165(3) Uani 1 1 d .
C19 C 0.21549(5) 0.3963(2) 0.27857(9) 0.0178(4) Uani 1 1 d .
C20 C 0.24946(5) 0.3998(2) 0.33091(9) 0.0223(4) Uani 1 1 d .
H20A H 0.2656 0.4609 0.3276 0.027 Uiso 1 1 calc R
C21 C 0.25992(5) 0.3164(2) 0.38709(10) 0.0256(4) Uani 1 1 d .
H21A H 0.2831 0.3196 0.4219 0.031 Uiso 1 1 calc R
C22 C 0.23661(5) 0.2283(2) 0.39268(9) 0.0244(4) Uani 1 1 d .
H22A H 0.2439 0.1732 0.4321 0.029 Uiso 1 1 calc R
C23 C 0.20251(5) 0.2182(2) 0.34185(9) 0.0196(4) Uani 1 1 d .
C24 C 0.20387(5) 0.5012(2) 0.22023(9) 0.0212(4) Uani 1 1 d .
H24A H 0.1801 0.4718 0.1859 0.025 Uiso 1 1 calc R
C25 C 0.22600(6) 0.4924(3) 0.18888(11) 0.0343(5) Uani 1 1 d .
H25A H 0.2153 0.5507 0.1480 0.051 Uiso 1 1 calc R
H25B H 0.2281 0.3880 0.1790 0.051 Uiso 1 1 calc R
H25C H 0.2488 0.5330 0.2195 0.051 Uiso 1 1 calc R
C26 C 0.20245(6) 0.6616(2) 0.24142(11) 0.0361(5) Uani 1 1 d .
H26A H 0.1868 0.6662 0.2583 0.054 Uiso 1 1 calc R
H26B H 0.1943 0.7285 0.2035 0.054 Uiso 1 1 calc R
H26C H 0.2254 0.6925 0.2761 0.054 Uiso 1 1 calc R
C27 C 0.17648(5) 0.1262(2) 0.34905(10) 0.0256(4) Uani 1 1 d .
H27A H 0.1538 0.1769 0.3223 0.031 Uiso 1 1 calc R
C28 C 0.18422(7) 0.1209(3) 0.42026(12) 0.0407(6) Uani 1 1 d .
H28A H 0.1881 0.2225 0.4381 0.061 Uiso 1 1 calc R
H28B H 0.2047 0.0603 0.4470 0.061 Uiso 1 1 calc R
H28C H 0.1648 0.0764 0.4212 0.061 Uiso 1 1 calc R
C29 C 0.17257(6) -0.0313(2) 0.32151(11) 0.0372(5) Uani 1 1 d .
H29A H 0.1648 -0.0259 0.2745 0.056 Uiso 1 1 calc R
H29B H 0.1557 -0.0864 0.3275 0.056 Uiso 1 1 calc R
H29C H 0.1947 -0.0829 0.3449 0.056 Uiso 1 1 calc R
C30 C 0.15055(5) 0.59457(19) 0.36360(9) 0.0173(4) Uani 1 1 d .
C31 C 0.17177(5) 0.6557(2) 0.42940(9) 0.0183(4) Uani 1 1 d .
C32 C 0.20623(5) 0.6151(2) 0.46896(9) 0.0253(4) Uani 1 1 d .
H32A H 0.2159 0.5448 0.4530 0.030 Uiso 1 1 calc R
C33 C 0.22628(5) 0.6761(2) 0.53083(10) 0.0300(5) Uani 1 1 d .
H33A H 0.2495 0.6470 0.5576 0.036 Uiso 1 1 calc R
C34 C 0.21218(5) 0.7803(2) 0.55374(10) 0.0293(5) Uani 1 1 d .
H34A H 0.2261 0.8244 0.5959 0.035 Uiso 1 1 calc R
C35 C 0.17840(5) 0.8203(2) 0.51619(9) 0.0248(4) Uani 1 1 d .
H35A H 0.1692 0.8915 0.5329 0.030 Uiso 1 1 calc R
C36 C 0.15710(5) 0.7579(2) 0.45347(9) 0.0195(4) Uani 1 1 d .
C37 C 0.12042(5) 0.7948(2) 0.41413(9) 0.0193(4) Uani 1 1 d .
C38 C 0.10482(5) 0.8920(2) 0.43783(10) 0.0256(4) Uani 1 1 d .
H38A H 0.1184 0.9388 0.4795 0.031 Uiso 1 1 calc R
C39 C 0.07015(6) 0.9209(2) 0.40173(10) 0.0280(4) Uani 1 1 d .
H39A H 0.0602 0.9866 0.4189 0.034 Uiso 1 1 calc R
C40 C 0.04967(5) 0.8545(2) 0.34048(10) 0.0262(4) Uani 1 1 d .
H40A H 0.0258 0.8744 0.3160 0.031 Uiso 1 1 calc R
C41 C 0.06418(5) 0.7601(2) 0.31564(10) 0.0229(4) Uani 1 1 d .
H41A H 0.0502 0.7150 0.2737 0.027 Uiso 1 1 calc R
C42 C 0.09952(5) 0.7292(2) 0.35149(9) 0.0180(4) Uani 1 1 d .
C43 C 0.11507(5) 0.6302(2) 0.32573(9) 0.0169(4) Uani 1 1 d .
C44 C 0.13770(6) 0.7322(2) 0.06043(11) 0.0332(5) Uani 1 1 d .
H44A H 0.1428 0.7022 0.1031 0.040 Uiso 1 1 calc R
C45 C 0.11809(8) 0.4792(3) 0.02708(15) 0.0506(7) Uani 1 1 d .
H45A H 0.1243 0.4719 0.0733 0.076 Uiso 1 1 calc R
H45B H 0.1322 0.4099 0.0188 0.076 Uiso 1 1 calc R
H45C H 0.0939 0.4536 -0.0015 0.076 Uiso 1 1 calc R
C46 C 0.11408(9) 0.6668(3) -0.05416(13) 0.0617(9) Uani 1 1 d .
H46A H 0.1189 0.7725 -0.0569 0.093 Uiso 1 1 calc R
H46B H 0.0896 0.6477 -0.0833 0.093 Uiso 1 1 calc R
H46C H 0.1271 0.6047 -0.0678 0.093 Uiso 1 1 calc R

loop_
_atom_site_aniso_label
_atom_site_aniso_U_11
_atom_site_aniso_U_22
_atom_site_aniso_U_33
_atom_site_aniso_U_23
_atom_site_aniso_U_13
_atom_site_aniso_U_12
Rh1 0.01248(7) 0.01436(7) 0.01383(7) -0.00181(5) 0.00553(5) 0.00023(5)
O1 0.0773(14) 0.0278(9) 0.0348(9) -0.0016(7) 0.0158(9) -0.0164(9)
N1 0.0127(7) 0.0157(7) 0.0149(7) -0.0004(6) 0.0051(6) -0.0004(6)
N2 0.0136(7) 0.0150(7) 0.0141(7) 0.0003(6) 0.0060(6) -0.0001(6)
N3 0.0131(7) 0.0202(8) 0.0186(7) -0.0014(6) 0.0058(6) 0.0003(6)
N4 0.0148(7) 0.0185(8) 0.0176(8) -0.0023(6) 0.0064(6) 0.0007(6)
N5 0.0449(11) 0.0209(9) 0.0390(11) -0.0027(8) 0.0275(9) -0.0027(8)
C1 0.0157(8) 0.0172(9) 0.0157(8) -0.0009(7) 0.0069(7) -0.0029(7)
C2 0.0191(9) 0.0150(8) 0.0158(8) -0.0031(7) 0.0092(7) -0.0020(7)
C3 0.0184(9) 0.0133(8) 0.0183(9) 0.0012(7) 0.0109(7) -0.0004(7)
C4 0.0194(9) 0.0222(10) 0.0236(10) -0.0050(8) 0.0102(8) 0.0016(7)
C5 0.0165(9) 0.0315(11) 0.0186(9) -0.0074(8) 0.0039(8) 0.0002(8)
C6 0.0130(8) 0.0206(9) 0.0154(8) -0.0052(7) 0.0044(7) -0.0009(7)
C7 0.0156(8) 0.0221(9) 0.0164(8) -0.0037(7) 0.0038(7) 0.0010(7)
C8 0.0201(10) 0.0247(10) 0.0234(10) -0.0031(8) 0.0051(8) 0.0052(8)
C9 0.0162(9) 0.0391(12) 0.0306(11) -0.0108(9) 0.0097(8) 0.0039(9)
C10 0.0198(10) 0.0344(12) 0.0315(11) -0.0073(9) 0.0150(9) -0.0045(9)
C11 0.0163(9) 0.0255(10) 0.0185(9) -0.0046(7) 0.0075(8) -0.0028(7)
C12 0.0234(10) 0.0219(10) 0.0265(10) 0.0042(8) 0.0107(9) 0.0036(8)
C13 0.0390(13) 0.0474(14) 0.0270(11) 0.0100(10) 0.0121(10) 0.0014(11)
C14 0.0496(15) 0.0295(12) 0.0392(13) -0.0008(10) 0.0221(12) -0.0120(11)
C15 0.0238(10) 0.0266(10) 0.0313(11) 0.0005(9) 0.0166(9) -0.0051(8)
C16 0.0349(12) 0.0312(12) 0.0508(14) -0.0043(11) 0.0249(11) -0.0092(10)
C17 0.0479(14) 0.0394(13) 0.0316(12) 0.0051(10) 0.0203(11) -0.0095(11)
C18 0.0153(8) 0.0160(8) 0.0163(8) -0.0022(7) 0.0067(7) 0.0036(7)
C19 0.0174(9) 0.0178(9) 0.0181(9) -0.0039(7) 0.0092(7) -0.0002(7)
C20 0.0172(9) 0.0229(10) 0.0250(10) -0.0083(8) 0.0096(8) -0.0034(7)
C21 0.0171(9) 0.0283(11) 0.0219(10) -0.0061(8) 0.0032(8) 0.0035(8)
C22 0.0248(10) 0.0248(10) 0.0177(9) 0.0008(8) 0.0065(8) 0.0072(8)
C23 0.0209(9) 0.0167(9) 0.0201(9) -0.0003(7) 0.0098(8) 0.0035(7)
C24 0.0184(9) 0.0212(10) 0.0212(9) -0.0017(8) 0.0082(8) -0.0058(8)
C25 0.0363(12) 0.0409(13) 0.0328(12) 0.0027(10) 0.0227(11) -0.0031(10)
C26 0.0512(14) 0.0204(11) 0.0359(12) 0.0036(9) 0.0217(11) 0.0005(10)
C27 0.0258(10) 0.0233(10) 0.0261(10) 0.0100(8) 0.0122(9) 0.0042(8)
C28 0.0554(16) 0.0381(13) 0.0369(13) 0.0038(11) 0.0296(12) -0.0050(12)
C29 0.0448(14) 0.0282(12) 0.0322(12) 0.0014(9) 0.0150(11) -0.0092(10)
C30 0.0191(9) 0.0156(9) 0.0170(9) -0.0002(7) 0.0091(7) -0.0013(7)
C31 0.0220(9) 0.0161(9) 0.0152(8) -0.0006(7) 0.0085(8) -0.0025(7)
C32 0.0241(10) 0.0264(10) 0.0200(10) -0.0041(8) 0.0073(8) 0.0004(8)
C33 0.0266(11) 0.0316(12) 0.0224(10) -0.0019(9) 0.0057(9) 0.0021(9)
C34 0.0361(12) 0.0270(11) 0.0170(9) -0.0052(8) 0.0079(9) -0.0047(9)
C35 0.0345(11) 0.0206(10) 0.0181(9) -0.0017(7) 0.0125(9) -0.0007(8)
C36 0.0289(10) 0.0147(9) 0.0167(9) 0.0019(7) 0.0129(8) -0.0015(7)
C37 0.0252(10) 0.0163(9) 0.0195(9) 0.0009(7) 0.0137(8) -0.0008(7)
C38 0.0360(11) 0.0213(10) 0.0236(10) -0.0009(8) 0.0182(9) 0.0021(8)
C39 0.0393(12) 0.0224(10) 0.0333(11) 0.0012(9) 0.0266(10) 0.0065(9)
C40 0.0253(10) 0.0239(10) 0.0346(11) 0.0030(9) 0.0190(9) 0.0045(8)
C41 0.0225(10) 0.0211(10) 0.0256(10) 0.0000(8) 0.0126(8) 0.0008(8)
C42 0.0217(9) 0.0155(9) 0.0202(9) 0.0011(7) 0.0131(8) 0.0009(7)
C43 0.0183(9) 0.0148(8) 0.0187(9) 0.0003(7) 0.0104(8) 0.0000(7)
C44 0.0375(12) 0.0278(12) 0.0252(11) 0.0026(9) 0.0094(10) -0.0002(9)
C45 0.081(2) 0.0211(12) 0.074(2) -0.0071(12) 0.0580(18) -0.0082(12)
C46 0.107(3) 0.0443(16) 0.0444(16) -0.0098(13) 0.0466(18) -0.0119(16)

loop_
_atom_type_symbol
_atom_type_description
_atom_type_scat_dispersion_real
_atom_type_scat_dispersion_imag
_atom_type_scat_source
C C 0.0033 0.0016 'International Tables Vol C Tables 4.2.6.8 and 6.1.1.4'
H H 0.0000 0.0000 'International Tables Vol C Tables 4.2.6.8 and 6.1.1.4'
N N 0.0061 0.0033 'International Tables Vol C Tables 4.2.6.8 and 6.1.1.4'
O O 0.0106 0.0060 'International Tables Vol C Tables 4.2.6.8 and 6.1.1.4'
Rh Rh -1.1178 0.9187 'International Tables Vol C Tables 4.2.6.8 and 6.1.1.4'

loop_
_geom_angle_atom_site_label_1
_geom_angle_atom_site_label_2
_geom_angle_atom_site_label_3
_geom_angle
N3 Rh1 N4 76.77(6)
N3 Rh1 N2 173.06(6)
N4 Rh1 N2 96.52(6)
N3 Rh1 N1 96.10(6)
N4 Rh1 N1 172.79(6)
N2 Rh1 N1 90.57(6)
C1 N1 C6 118.37(14)
C1 N1 Rh1 127.71(12)
C6 N1 Rh1 113.58(11)
C3 N2 C18 117.26(14)
C3 N2 Rh1 127.91(12)
C18 N2 Rh1 114.82(11)
C43 N3 Rh1 119.03(12)
C30 N4 Rh1 118.64(12)
C44 N5 C46 121.3(2)
C44 N5 C45 120.9(2)
C46 N5 C45 117.8(2)
N1 C1 C2 123.02(16)
N1 C1 C5 119.51(16)
C2 C1 C5 117.47(16)
C3 C2 C1 127.72(16)
N2 C3 C2 123.05(16)
N2 C3 C4 120.19(15)
C2 C3 C4 116.75(16)
C7 C6 C11 121.43(17)
C7 C6 N1 119.84(16)
C11 C6 N1 118.32(16)
C8 C7 C6 118.06(18)
C8 C7 C12 119.80(17)
C6 C7 C12 122.12(16)
C9 C8 C7 121.31(19)
C8 C9 C10 119.93(18)
C9 C10 C11 121.16(19)
C10 C11 C6 118.11(18)
C10 C11 C15 120.08(18)
C6 C11 C15 121.74(17)
C7 C12 C13 111.98(17)
C7 C12 C14 112.02(17)
C13 C12 C14 110.13(18)
C11 C15 C16 112.38(17)
C11 C15 C17 110.72(18)
C16 C15 C17 110.72(18)
C19 C18 C23 121.53(16)
C19 C18 N2 119.06(16)
C23 C18 N2 119.25(16)
C18 C19 C20 118.02(17)
C18 C19 C24 121.76(16)
C20 C19 C24 120.08(17)
C21 C20 C19 121.31(18)
C20 C21 C22 119.83(18)
C21 C22 C23 121.63(18)
C22 C23 C18 117.57(17)
C22 C23 C27 121.66(17)
C18 C23 C27 120.72(16)
C19 C24 C25 113.43(17)
C19 C24 C26 109.60(16)
C25 C24 C26 110.78(17)
C23 C27 C29 112.39(17)
C23 C27 C28 112.59(18)
C29 C27 C28 110.51(18)
N4 C30 C43 112.89(16)
N4 C30 C31 126.66(17)
C43 C30 C31 120.45(16)
C32 C31 C36 119.81(17)
C32 C31 C30 121.36(17)
C36 C31 C30 118.83(17)
C33 C32 C31 120.80(19)
C32 C33 C34 119.4(2)
C35 C34 C33 120.75(19)
C34 C35 C36 121.18(19)
C35 C36 C31 117.96(18)
C35 C36 C37 121.56(17)
C31 C36 C37 120.48(16)
C38 C37 C42 117.85(18)
C38 C37 C36 121.76(17)
C42 C37 C36 120.36(16)
C39 C38 C37 121.26(19)
C38 C39 C40 120.58(18)
C41 C40 C39 119.59(19)
C40 C41 C42 120.88(19)
C41 C42 C37 119.83(17)
C41 C42 C43 121.33(17)
C37 C42 C43 118.84(16)
N3 C43 C30 112.64(16)
N3 C43 C42 126.48(17)
C30 C43 C42 120.89(16)
O1 C44 N5 126.0(2)

loop_
_geom_bond_atom_site_label_1
_geom_bond_atom_site_label_2
_geom_bond_distance
Rh1 N3 1.9689(15)
Rh1 N4 1.9773(15)
Rh1 N2 1.9894(14)
Rh1 N1 1.9920(14)
O1 C44 1.216(3)
N1 C1 1.337(2)
N1 C6 1.441(2)
N2 C3 1.334(2)
N2 C18 1.442(2)
N3 C43 1.327(2)
N4 C30 1.325(2)
N5 C44 1.323(3)
N5 C46 1.450(3)
N5 C45 1.451(3)
C1 C2 1.398(2)
C1 C5 1.509(2)
C2 C3 1.396(2)
C3 C4 1.511(2)
C6 C7 1.403(3)
C6 C11 1.406(3)
C7 C8 1.397(3)
C7 C12 1.520(3)
C8 C9 1.378(3)
C9 C10 1.384(3)
C10 C11 1.395(3)
C11 C15 1.518(3)
C12 C13 1.528(3)
C12 C14 1.532(3)
C15 C16 1.528(3)
C15 C17 1.530(3)
C18 C19 1.400(2)
C18 C23 1.413(2)
C19 C20 1.401(3)
C19 C24 1.521(3)
C20 C21 1.378(3)
C21 C22 1.381(3)
C22 C23 1.397(3)
C23 C27 1.521(3)
C24 C25 1.526(3)
C24 C26 1.532(3)
C27 C29 1.524(3)
C27 C28 1.532(3)
C30 C43 1.425(2)
C30 C31 1.453(2)
C31 C32 1.401(3)
C31 C36 1.412(3)
C32 C33 1.379(3)
C33 C34 1.389(3)
C34 C35 1.372(3)
C35 C36 1.406(3)
C36 C37 1.473(3)
C37 C38 1.407(3)
C37 C42 1.414(3)
C38 C39 1.380(3)
C39 C40 1.391(3)
C40 C41 1.375(3)
C41 C42 1.409(3)
C42 C43 1.447(2)

loop_
_geom_torsion_atom_site_label_1
_geom_torsion_atom_site_label_2
_geom_torsion_atom_site_label_3
_geom_torsion_atom_site_label_4
_geom_torsion
N3 Rh1 N1 C1 -176.65(15)
N4 Rh1 N1 C1 -168.1(4)
N2 Rh1 N1 C1 1.41(15)
N3 Rh1 N1 C6 -3.56(13)
N4 Rh1 N1 C6 5.0(5)
N2 Rh1 N1 C6 174.50(12)
N3 Rh1 N2 C3 163.4(4)
N4 Rh1 N2 C3 178.29(15)
N1 Rh1 N2 C3 -0.40(15)
N3 Rh1 N2 C18 -18.1(6)
N4 Rh1 N2 C18 -3.22(13)
N1 Rh1 N2 C18 178.10(12)
N4 Rh1 N3 C43 -1.45(13)
N2 Rh1 N3 C43 13.7(6)
N1 Rh1 N3 C43 177.45(14)
N3 Rh1 N4 C30 1.77(13)
N2 Rh1 N4 C30 -176.40(13)
N1 Rh1 N4 C30 -7.0(6)
C6 N1 C1 C2 -174.66(16)
Rh1 N1 C1 C2 -1.9(3)
C6 N1 C1 C5 5.4(2)
Rh1 N1 C1 C5 178.25(13)
N1 C1 C2 C3 1.0(3)
C5 C1 C2 C3 -179.15(18)
C18 N2 C3 C2 -178.68(16)
Rh1 N2 C3 C2 -0.2(2)
C18 N2 C3 C4 0.3(2)
Rh1 N2 C3 C4 178.75(13)
C1 C2 C3 N2 0.1(3)
C1 C2 C3 C4 -178.87(17)
C1 N1 C6 C7 -101.3(2)
Rh1 N1 C6 C7 84.89(17)
C1 N1 C6 C11 85.9(2)
Rh1 N1 C6 C11 -87.88(17)
C11 C6 C7 C8 0.2(3)
N1 C6 C7 C8 -172.30(16)
C11 C6 C7 C12 178.86(17)
N1 C6 C7 C12 6.3(3)
C6 C7 C8 C9 -0.1(3)
C12 C7 C8 C9 -178.74(18)
C7 C8 C9 C10 -0.1(3)
C8 C9 C10 C11 0.1(3)
C9 C10 C11 C6 0.1(3)
C9 C10 C11 C15 176.91(18)
C7 C6 C11 C10 -0.2(3)
N1 C6 C11 C10 172.42(16)
C7 C6 C11 C15 -177.02(17)
N1 C6 C11 C15 -4.4(3)
C8 C7 C12 C13 -58.5(2)
C6 C7 C12 C13 122.9(2)
C8 C7 C12 C14 65.8(2)
C6 C7 C12 C14 -112.8(2)
C10 C11 C15 C16 51.0(3)
C6 C11 C15 C16 -132.26(19)
C10 C11 C15 C17 -73.4(2)
C6 C11 C15 C17 103.4(2)
C3 N2 C18 C19 83.7(2)
Rh1 N2 C18 C19 -94.95(16)
C3 N2 C18 C23 -100.72(19)
Rh1 N2 C18 C23 80.61(17)
C23 C18 C19 C20 3.6(3)
N2 C18 C19 C20 179.07(15)
C23 C18 C19 C24 -172.10(16)
N2 C18 C19 C24 3.4(2)
C18 C19 C20 C21 -2.0(3)
C24 C19 C20 C21 173.82(17)
C19 C20 C21 C22 -0.6(3)
C20 C21 C22 C23 1.6(3)
C21 C22 C23 C18 0.0(3)
C21 C22 C23 C27 -177.46(18)
C19 C18 C23 C22 -2.7(3)
N2 C18 C23 C22 -178.10(16)
C19 C18 C23 C27 174.83(17)
N2 C18 C23 C27 -0.6(3)
C18 C19 C24 C25 -130.98(19)
C20 C19 C24 C25 53.4(2)
C18 C19 C24 C26 104.6(2)
C20 C19 C24 C26 -71.0(2)
C22 C23 C27 C29 -94.6(2)
C18 C23 C27 C29 88.0(2)
C22 C23 C27 C28 31.0(3)
C18 C23 C27 C28 -146.38(19)
Rh1 N4 C30 C43 -1.8(2)
Rh1 N4 C30 C31 178.05(14)
N4 C30 C31 C32 -3.6(3)
C43 C30 C31 C32 176.21(18)
N4 C30 C31 C36 176.33(17)
C43 C30 C31 C36 -3.8(3)
C36 C31 C32 C33 -1.2(3)
C30 C31 C32 C33 178.73(18)
C31 C32 C33 C34 -0.8(3)
C32 C33 C34 C35 1.6(3)
C33 C34 C35 C36 -0.3(3)
C34 C35 C36 C31 -1.7(3)
C34 C35 C36 C37 177.06(18)
C32 C31 C36 C35 2.5(3)
C30 C31 C36 C35 -177.50(16)
C32 C31 C36 C37 -176.33(17)
C30 C31 C36 C37 3.7(3)
C35 C36 C37 C38 -1.1(3)
C31 C36 C37 C38 177.62(17)
C35 C36 C37 C42 -179.33(17)
C31 C36 C37 C42 -0.6(3)
C42 C37 C38 C39 1.0(3)
C36 C37 C38 C39 -177.22(18)
C37 C38 C39 C40 -0.3(3)
C38 C39 C40 C41 -0.3(3)
C39 C40 C41 C42 0.2(3)
C40 C41 C42 C37 0.6(3)
C40 C41 C42 C43 -179.85(18)
C38 C37 C42 C41 -1.2(3)
C36 C37 C42 C41 177.10(17)
C38 C37 C42 C43 179.26(17)
C36 C37 C42 C43 -2.4(3)
Rh1 N3 C43 C30 0.9(2)
Rh1 N3 C43 C42 -179.19(14)
N4 C30 C43 N3 0.5(2)
C31 C30 C43 N3 -179.32(16)
N4 C30 C43 C42 -179.33(16)
C31 C30 C43 C42 0.8(3)
C41 C42 C43 N3 3.0(3)
C37 C42 C43 N3 -177.51(17)
C41 C42 C43 C30 -177.20(17)
C37 C42 C43 C30 2.3(3)
C46 N5 C44 O1 -2.2(4)
C45 N5 C44 O1 177.9(3)
